data_2107101
loop_
_publ_author_name
'Nimmo, J.K.'

_publ_section_title
;
 Sodium chromate(VI) at 296 K (neutron)
;
_journal_name_full 'Acta Crystallographica B (24,1968-38,1982)'
_journal_page_first 431
_journal_page_last 433
_journal_volume 37
_journal_year 1981
_chemical_formula_sum 'Cr Na2 O4'
_chemical_name_systematic 'Na2 (Cr O4)'
_space_group_IT_number 63
_symmetry_space_group_name_Hall '-C 2c 2'
_symmetry_space_group_name_H-M 'C m c m'
_cell_angle_alpha 90
_cell_angle_beta 90
_cell_angle_gamma 90
_cell_formula_units_Z 4
_cell_length_a 5.862
_cell_length_b 9.251
_cell_length_c 7.145
_cell_volume 387.469
_citation_journal_id_ASTM ACBCAR
_cod_data_source_file Nimmo_ACBCAR_1981_1251.cif
_cod_data_source_block Cr1Na2O4
_cod_original_cell_volume 387.4688
_cod_original_formula_sum 'Cr1 Na2 O4'
_cod_database_code 2107101

loop_
_symmetry_equiv_pos_as_xyz
x,y,z
-x,-y,z+1/2
x,-y,-z
-x,y,-z+1/2
-x,-y,-z
x,y,-z-1/2
-x,y,z
x,-y,z-1/2
x+1/2,y+1/2,z
-x+1/2,-y+1/2,z+1/2
x+1/2,-y+1/2,-z
-x+1/2,y+1/2,-z+1/2
-x+1/2,-y+1/2,-z
x+1/2,y+1/2,-z-1/2
-x+1/2,y+1/2,z
x+1/2,-y+1/2,z-1/2

loop_
_atom_site_label
_atom_site_type_symbol
_atom_site_fract_x
_atom_site_fract_y
_atom_site_fract_z
_atom_site_occupancy
_atom_site_U_iso_or_equiv
Na1 Na+1 0 0.1882 0.25 1 0.0
O1 O-2 0.27001 0.45757 0.25 1 0.0
O2 O-2 0 0.24929 0.56402 1 0.0
Na2 Na+1 0 0.5 0 1 0.0
Cr1 Cr+6 0 0.85361 0.25 1 0.0
